data_2212607
loop_
_publ_author_name
'Feng-Chen Zhou'
'Wei Fang'
'En-Jie Dong'
'Chuan-Bi Li'

_publ_section_title Dichlorobis(dipyrido[3,2-<i>a</i>:2'3'-<i>c</i>]phenazine-\k^2^<i>N</i>,<i>N</i>)zinc(II)
_journal_coeditor_code HY2031
_journal_issue 3
_journal_name_full 'Acta Crystallographica Section E'
_journal_page_first m660
_journal_page_last m661
_journal_paper_doi 10.1107/S1600536807000050
_journal_volume 63
_journal_year 2007
_chemical_formula_iupac '[Zn Cl2(C18 H10 N4)2]'
_chemical_formula_moiety 'C36 H20 Cl2 N8 Zn'
_chemical_formula_sum 'C36 H20 Cl2 N8 Zn'
_chemical_formula_weight 700.89
_chemical_name_systematic
;
 ?
;
_space_group_IT_number 15
_symmetry_cell_setting monoclinic
_symmetry_space_group_name_Hall '-C 2yc'
_symmetry_space_group_name_H-M 'C 1 2/c 1'
_atom_sites_solution_hydrogens geom
_atom_sites_solution_primary direct
_atom_sites_solution_secondary difmap
_audit_creation_method SHELXL-97
_cell_angle_alpha 90.00
_cell_angle_beta 95.13(3)
_cell_angle_gamma 90.00
_cell_formula_units_Z 4
_cell_length_a 8.3463(17)
_cell_length_b 12.336(3)
_cell_length_c 27.965(6)
_cell_measurement_reflns_used 3426
_cell_measurement_temperature 292(2)
_cell_measurement_theta_max 25.96
_cell_measurement_theta_min 2.91
_cell_volume 2867.7(11)
_computing_cell_refinement 'SAINT (Bruker, 2001)'
_computing_data_collection 'SMART (Bruker, 2001)'
_computing_data_reduction SAINT
_computing_molecular_graphics 'SHELXTL (Bruker, 2001)'
_computing_publication_material SHELXTL
_computing_structure_refinement 'SHELXL97 (Sheldrick, 1997)'
_computing_structure_solution 'SHELXS97 (Sheldrick, 1997)'
_diffrn_ambient_temperature 292(2)
_diffrn_detector_area_resol_mean 0
_diffrn_measured_fraction_theta_full 0.994
_diffrn_measured_fraction_theta_max 0.994
_diffrn_measurement_device_type 'Bruker SMART APEX CCD area-detector'
_diffrn_measurement_method '\f and \w scans'
_diffrn_radiation_monochromator graphite
_diffrn_radiation_source 'fine-focus sealed tube'
_diffrn_radiation_type MoK\a
_diffrn_radiation_wavelength 0.71073
_diffrn_reflns_av_R_equivalents 0.0368
_diffrn_reflns_av_sigmaI/netI 0.0289
_diffrn_reflns_limit_h_max 10
_diffrn_reflns_limit_h_min -10
_diffrn_reflns_limit_k_max 15
_diffrn_reflns_limit_k_min -15
_diffrn_reflns_limit_l_max 17
_diffrn_reflns_limit_l_min -34
_diffrn_reflns_number 8137
_diffrn_reflns_theta_full 26.37
_diffrn_reflns_theta_max 26.37
_diffrn_reflns_theta_min 2.93
_diffrn_standards_decay_% 0
_diffrn_standards_interval_count 0
_diffrn_standards_interval_time 0
_diffrn_standards_number 0
_exptl_absorpt_coefficient_mu 1.088
_exptl_absorpt_correction_T_max 0.785
_exptl_absorpt_correction_T_min 0.631
_exptl_absorpt_correction_type multi-scan
_exptl_absorpt_process_details '(SADABS; Sheldrick, 1996)'
_exptl_crystal_colour 'dark brown'
_exptl_crystal_density_diffrn 1.623
_exptl_crystal_density_method 'not measured'
_exptl_crystal_description block
_exptl_crystal_F_000 1424
_exptl_crystal_size_max 0.433
_exptl_crystal_size_mid 0.336
_exptl_crystal_size_min 0.165
_refine_diff_density_max 0.383
_refine_diff_density_min -0.419
_refine_ls_extinction_method none
_refine_ls_goodness_of_fit_ref 1.071
_refine_ls_hydrogen_treatment constr
_refine_ls_matrix_type full
_refine_ls_number_parameters 213
_refine_ls_number_reflns 2948
_refine_ls_number_restraints 0
_refine_ls_restrained_S_all 1.071
_refine_ls_R_factor_all 0.0301
_refine_ls_R_factor_gt 0.0284
_refine_ls_shift/su_max 0.001
_refine_ls_shift/su_mean 0.000
_refine_ls_structure_factor_coef Fsqd
_refine_ls_weighting_details 'calc w=1/[\s^2^(Fo^2^)+(0.0472P)^2^+1.7051P] where P=(Fo^2^+2Fc^2^)/3'
_refine_ls_weighting_scheme calc
_refine_ls_wR_factor_gt 0.0804
_refine_ls_wR_factor_ref 0.0814
_reflns_number_gt 2735
_reflns_number_total 2948
_reflns_threshold_expression >2\s(I)
_cod_data_source_file hy2031.cif
_cod_data_source_block I
_cod_original_cell_volume 2867.7(10)
_cod_original_sg_symbol_H-M 'C 2/c'
_cod_database_code 2212607
_cod_database_fobs_code 2212607

loop_
_symmetry_equiv_pos_as_xyz
'x, y, z'
'-x, y, -z+1/2'
'x+1/2, y+1/2, z'
'-x+1/2, y+1/2, -z+1/2'
'-x, -y, -z'
'x, -y, z-1/2'
'-x+1/2, -y+1/2, -z'
'x+1/2, -y+1/2, z-1/2'

loop_
_atom_site_type_symbol
_atom_site_label
_atom_site_fract_x
_atom_site_fract_y
_atom_site_fract_z
_atom_site_U_iso_or_equiv
_atom_site_adp_type
_atom_site_calc_flag
_atom_site_refinement_flags
_atom_site_occupancy
Zn Zn1 0.0000 0.35440(2) 0.2500 0.03082(11) Uani d S 1
Cl Cl1 0.16264(5) 0.22826(4) 0.298839(15) 0.03850(13) Uani d . 1
N N4 -0.04143(19) 0.63611(12) 0.04499(5) 0.0367(3) Uani d . 1
N N2 0.18330(16) 0.38468(12) 0.20042(5) 0.0300(3) Uani d . 1
N N3 0.26546(18) 0.53814(12) 0.04673(5) 0.0355(3) Uani d . 1
C C15 0.4341(2) 0.35281(15) 0.16770(7) 0.0393(4) Uani d . 1
H H15A 0.5354 0.3209 0.1709 0.047 Uiso calc R 1
C C5 0.0210(2) 0.58030(13) 0.08250(6) 0.0315(3) Uani d . 1
C C6 0.0478(2) 0.64349(14) 0.00697(6) 0.0357(4) Uani d . 1
C C13 0.23607(19) 0.46584(13) 0.12505(6) 0.0302(3) Uani d . 1
C C17 0.13909(19) 0.44967(13) 0.16282(5) 0.0278(3) Uani d . 1
C C12 0.1763(2) 0.53048(13) 0.08347(6) 0.0312(3) Uani d . 1
C C16 0.3276(2) 0.33778(15) 0.20259(6) 0.0348(4) Uani d . 1
H H16A 0.3584 0.2931 0.2286 0.042 Uiso calc R 1
C C14 0.3868(2) 0.41578(16) 0.12841(6) 0.0381(4) Uani d . 1
H H14A 0.4549 0.4250 0.1042 0.046 Uiso calc R 1
C C11 0.2024(2) 0.59433(14) 0.00792(6) 0.0347(4) Uani d . 1
C C9 0.2278(3) 0.66024(16) -0.07212(7) 0.0440(4) Uani d . 1
H H9A 0.2864 0.6664 -0.0988 0.053 Uiso calc R 1
C C10 0.2913(2) 0.60467(17) -0.03276(6) 0.0423(4) Uani d . 1
H H10A 0.3929 0.5736 -0.0326 0.051 Uiso calc R 1
C C7 -0.0144(2) 0.70037(16) -0.03457(7) 0.0436(4) Uani d . 1
H H7A -0.1158 0.7321 -0.0356 0.052 Uiso calc R 1
C C8 0.0743(3) 0.70858(16) -0.07296(6) 0.0446(4) Uani d . 1
H H8A 0.0333 0.7465 -0.1001 0.054 Uiso calc R 1
C C18 -0.01687(19) 0.50336(13) 0.16236(5) 0.0284(3) Uani d . 1
C C4 -0.0743(2) 0.56735(13) 0.12364(6) 0.0309(3) Uani d . 1
C C3 -0.2262(2) 0.61506(15) 0.12489(7) 0.0394(4) Uani d . 1
H H3B -0.2698 0.6569 0.0993 0.047 Uiso calc R 1
N N1 -0.10110(17) 0.48612(11) 0.20088(5) 0.0315(3) Uani d . 1
C C1 -0.2428(2) 0.53491(15) 0.20163(6) 0.0375(4) Uani d . 1
H H1A -0.2997 0.5255 0.2284 0.045 Uiso calc R 1
C C2 -0.3100(2) 0.59923(16) 0.16441(7) 0.0420(4) Uani d . 1
H H2A -0.4102 0.6311 0.1662 0.050 Uiso calc R 1

loop_
_atom_site_aniso_label
_atom_site_aniso_U_11
_atom_site_aniso_U_22
_atom_site_aniso_U_33
_atom_site_aniso_U_12
_atom_site_aniso_U_13
_atom_site_aniso_U_23
Zn1 0.02684(16) 0.04354(18) 0.02296(15) 0.000 0.00708(10) 0.000
Cl1 0.0315(2) 0.0498(3) 0.0345(2) -0.00138(17) 0.00490(17) 0.00885(17)
N4 0.0377(8) 0.0428(8) 0.0300(8) 0.0022(6) 0.0061(6) 0.0061(6)
N2 0.0272(7) 0.0401(7) 0.0229(6) 0.0005(6) 0.0039(5) 0.0007(5)
N3 0.0342(8) 0.0459(8) 0.0277(7) -0.0012(6) 0.0089(6) 0.0039(6)
C15 0.0248(8) 0.0574(11) 0.0362(9) 0.0069(7) 0.0063(7) 0.0060(8)
C5 0.0333(8) 0.0366(8) 0.0252(8) -0.0002(7) 0.0058(6) 0.0023(6)
C6 0.0402(10) 0.0403(9) 0.0270(8) -0.0045(7) 0.0050(7) 0.0021(6)
C13 0.0274(8) 0.0390(8) 0.0247(8) -0.0010(6) 0.0054(6) 0.0010(6)
C17 0.0252(7) 0.0363(8) 0.0223(7) -0.0012(6) 0.0036(6) -0.0017(6)
C12 0.0316(8) 0.0377(8) 0.0249(8) -0.0032(6) 0.0056(6) 0.0009(6)
C16 0.0270(8) 0.0488(10) 0.0286(8) 0.0026(7) 0.0027(6) 0.0051(7)
C14 0.0281(8) 0.0564(11) 0.0311(8) 0.0008(8) 0.0104(7) 0.0047(7)
C11 0.0394(9) 0.0396(9) 0.0258(8) -0.0050(7) 0.0066(7) 0.0025(7)
C9 0.0540(12) 0.0533(11) 0.0263(9) -0.0086(9) 0.0122(8) 0.0042(7)
C10 0.0434(10) 0.0535(11) 0.0313(9) -0.0022(8) 0.0113(8) 0.0042(8)
C7 0.0452(10) 0.0514(11) 0.0342(9) 0.0012(9) 0.0034(8) 0.0092(8)
C8 0.0558(12) 0.0502(10) 0.0275(9) -0.0066(9) 0.0013(8) 0.0084(7)
C18 0.0283(8) 0.0341(8) 0.0236(7) 0.0001(6) 0.0059(6) -0.0015(6)
C4 0.0309(8) 0.0344(8) 0.0283(8) 0.0011(7) 0.0066(6) 0.0001(6)
C3 0.0385(10) 0.0434(9) 0.0372(9) 0.0095(8) 0.0083(7) 0.0077(7)
N1 0.0311(7) 0.0398(7) 0.0249(6) 0.0015(6) 0.0091(5) -0.0004(6)
C1 0.0350(9) 0.0464(10) 0.0331(9) 0.0046(7) 0.0144(7) 0.0008(7)
C2 0.0356(9) 0.0460(10) 0.0462(10) 0.0131(8) 0.0136(8) 0.0037(8)

loop_
_atom_type_symbol
_atom_type_description
_atom_type_scat_dispersion_real
_atom_type_scat_dispersion_imag
_atom_type_scat_source
C C 0.0033 0.0016 'International Tables Vol C Tables 4.2.6.8 and 6.1.1.4'
H H 0.0000 0.0000 'International Tables Vol C Tables 4.2.6.8 and 6.1.1.4'
N N 0.0061 0.0033 'International Tables Vol C Tables 4.2.6.8 and 6.1.1.4'
Cl Cl 0.1484 0.1585 'International Tables Vol C Tables 4.2.6.8 and 6.1.1.4'
Zn Zn 0.2839 1.4301 'International Tables Vol C Tables 4.2.6.8 and 6.1.1.4'

loop_
_geom_angle_atom_site_label_1
_geom_angle_atom_site_label_2
_geom_angle_atom_site_label_3
_geom_angle_site_symmetry_1
_geom_angle_site_symmetry_3
_geom_angle
N2 Zn1 N2 . 2 160.32(8)
N2 Zn1 N1 . 2 91.05(5)
N2 Zn1 N1 2 2 74.58(5)
N2 Zn1 N1 . . 74.58(5)
N2 Zn1 N1 2 . 91.05(5)
N1 Zn1 N1 2 . 87.17(7)
N2 Zn1 Cl1 . 2 98.14(4)
N2 Zn1 Cl1 2 2 94.54(4)
N1 Zn1 Cl1 2 2 167.84(4)
N1 Zn1 Cl1 . 2 87.63(4)
N2 Zn1 Cl1 . . 94.54(4)
N2 Zn1 Cl1 2 . 98.14(4)
N1 Zn1 Cl1 2 . 87.63(4)
N1 Zn1 Cl1 . . 167.84(4)
Cl1 Zn1 Cl1 2 . 99.48(3)
C5 N4 C6 . . 116.88(16)
C16 N2 C17 . . 118.50(14)
C16 N2 Zn1 . . 125.29(11)
C17 N2 Zn1 . . 115.99(10)
C12 N3 C11 . . 116.92(15)
C14 C15 C16 . . 118.75(16)
C14 C15 H15A . . 120.6
C16 C15 H15A . . 120.6
N4 C5 C12 . . 122.02(15)
N4 C5 C4 . . 118.46(15)
C12 C5 C4 . . 119.50(14)
N4 C6 C7 . . 119.35(17)
N4 C6 C11 . . 121.18(15)
C7 C6 C11 . . 119.48(16)
C14 C13 C17 . . 117.64(15)
C14 C13 C12 . . 122.43(15)
C17 C13 C12 . . 119.90(15)
N2 C17 C13 . . 122.45(15)
N2 C17 C18 . . 117.31(13)
C13 C17 C18 . . 120.23(14)
N3 C12 C5 . . 121.67(15)
N3 C12 C13 . . 118.72(15)
C5 C12 C13 . . 119.57(14)
N2 C16 C15 . . 122.84(16)
N2 C16 H16A . . 118.6
C15 C16 H16A . . 118.6
C15 C14 C13 . . 119.72(15)
C15 C14 H14A . . 120.1
C13 C14 H14A . . 120.1
N3 C11 C10 . . 119.66(17)
N3 C11 C6 . . 121.32(15)
C10 C11 C6 . . 119.02(16)
C10 C9 C8 . . 120.84(17)
C10 C9 H9A . . 119.6
C8 C9 H9A . . 119.6
C9 C10 C11 . . 119.95(19)
C9 C10 H10A . . 120.0
C11 C10 H10A . . 120.0
C8 C7 C6 . . 119.88(19)
C8 C7 H7A . . 120.1
C6 C7 H7A . . 120.1
C7 C8 C9 . . 120.83(17)
C7 C8 H8A . . 119.6
C9 C8 H8A . . 119.6
N1 C18 C4 . . 122.76(15)
N1 C18 C17 . . 116.58(14)
C4 C18 C17 . . 120.65(14)
C18 C4 C3 . . 117.96(15)
C18 C4 C5 . . 119.99(15)
C3 C4 C5 . . 122.01(15)
C2 C3 C4 . . 119.17(16)
C2 C3 H3B . . 120.4
C4 C3 H3B . . 120.4
C1 N1 C18 . . 117.86(14)
C1 N1 Zn1 . . 127.23(11)
C18 N1 Zn1 . . 114.02(10)
N1 C1 C2 . . 123.24(16)
N1 C1 H1A . . 118.4
C2 C1 H1A . . 118.4
C3 C2 C1 . . 118.97(16)
C3 C2 H2A . . 120.5
C1 C2 H2A . . 120.5

loop_
_geom_bond_atom_site_label_1
_geom_bond_atom_site_label_2
_geom_bond_site_symmetry_2
_geom_bond_distance
Zn1 N2 . 2.1867(15)
Zn1 N2 2 2.1867(15)
Zn1 N1 2 2.2433(15)
Zn1 N1 . 2.2433(15)
Zn1 Cl1 2 2.4079(7)
Zn1 Cl1 . 2.4079(7)
N4 C5 . 1.322(2)
N4 C6 . 1.355(2)
N2 C16 . 1.333(2)
N2 C17 . 1.347(2)
N3 C12 . 1.325(2)
N3 C11 . 1.354(2)
C15 C14 . 1.374(2)
C15 C16 . 1.389(2)
C15 H15A . 0.9300
C5 C12 . 1.432(2)
C5 C4 . 1.465(2)
C6 C7 . 1.416(2)
C6 C11 . 1.423(3)
C13 C14 . 1.397(2)
C13 C17 . 1.401(2)
C13 C12 . 1.461(2)
C17 C18 . 1.460(2)
C16 H16A . 0.9300
C14 H14A . 0.9300
C11 C10 . 1.419(2)
C9 C10 . 1.363(3)
C9 C8 . 1.412(3)
C9 H9A . 0.9300
C10 H10A . 0.9300
C7 C8 . 1.361(3)
C7 H7A . 0.9300
C8 H8A . 0.9300
C18 N1 . 1.355(2)
C18 C4 . 1.390(2)
C4 C3 . 1.401(2)
C3 C2 . 1.374(3)
C3 H3B . 0.9300
N1 C1 . 1.329(2)
C1 C2 . 1.387(3)
C1 H1A . 0.9300
C2 H2A . 0.9300
